data_4308299
loop_
_publ_author_name
'Martin G\"artner'
'Reinald Fischer'
'Jens Langer'
'Helmar G\"orls'
'Dirk Walther'
'Matthias Westerhausen'

_publ_contact_author
;
      Matthias Westerhausen
      Institut f\"ur anorganische und analytische Chemie
      Friedrich-Schiller-Universit\"at Jena
      August-Bebel-Str. 2
      07743 Jena
      Germany
;
_publ_contact_author_email m.we@uni-jena.de
_publ_contact_author_fax '03641 948 102'
_publ_contact_author_phone '03641 948 110'
_publ_section_title
;
Syntheses and Structures of Alkaline Earth Metal Bis(diphenylamides)
;
_journal_name_full 'Inorganic Chemistry'
_journal_page_first 5118
_journal_page_last 5124
_journal_paper_doi 10.1021/ic700459d
_journal_volume 46
_journal_year 2007
_chemical_formula_sum 'C44 H60 Ba N2 O5'
_chemical_formula_weight 834.28
_chemical_name_systematic
; 
 ? 
;
_space_group_IT_number 5
_symmetry_cell_setting monoclinic
_symmetry_space_group_name_Hall 'C 2y'
_symmetry_space_group_name_H-M 'C 1 2 1'
_atom_sites_solution_hydrogens geom
_atom_sites_solution_primary direct
_atom_sites_solution_secondary difmap
_audit_creation_method SHELXL-97
_cell_angle_alpha 90.00
_cell_angle_beta 93.622(2)
_cell_angle_gamma 90.00
_cell_formula_units_Z 2
_cell_length_a 19.5613(11)
_cell_length_b 11.9298(4)
_cell_length_c 9.1896(5)
_cell_measurement_temperature 183(2)
_cell_volume 2140.22(18)
_computing_cell_refinement DENZO
_computing_data_collection COLLECT
_computing_data_reduction DENZO
_computing_molecular_graphics SHELXTL/PC
_computing_publication_material SHELXL-97
_computing_structure_refinement 'SHELXL-97 (Sheldrick, 1997)'
_computing_structure_solution 'SHELXS-97 (Sheldrick, 1990)'
_diffrn_ambient_temperature 183(2)
_diffrn_measured_fraction_theta_full 0.974
_diffrn_measured_fraction_theta_max 0.974
_diffrn_measurement_device_type KappaCCD
_diffrn_measurement_method 'phi- + omega-scan'
_diffrn_radiation_monochromator graphite
_diffrn_radiation_source 'fine-focus sealed tube'
_diffrn_radiation_type MoK\a
_diffrn_radiation_wavelength 0.71073
_diffrn_reflns_av_R_equivalents 0.0326
_diffrn_reflns_av_sigmaI/netI 0.0636
_diffrn_reflns_limit_h_max 22
_diffrn_reflns_limit_h_min -25
_diffrn_reflns_limit_k_max 14
_diffrn_reflns_limit_k_min -13
_diffrn_reflns_limit_l_max 10
_diffrn_reflns_limit_l_min -11
_diffrn_reflns_number 6472
_diffrn_reflns_theta_full 27.47
_diffrn_reflns_theta_max 27.47
_diffrn_reflns_theta_min 2.94
_exptl_absorpt_coefficient_mu 0.971
_exptl_absorpt_correction_T_max 0.8584
_exptl_absorpt_correction_T_min 0.8224
_exptl_absorpt_correction_type multi-scan
_exptl_absorpt_process_details
;
[c.f. r.h. blessing, acta cryst. (1995), a51, 33-38]
;
_exptl_crystal_colour colourless
_exptl_crystal_density_diffrn 1.295
_exptl_crystal_density_method 'not measured'
_exptl_crystal_description prism
_exptl_crystal_F_000 868
_exptl_crystal_size_max 0.06
_exptl_crystal_size_mid 0.05
_exptl_crystal_size_min 0.04
_refine_diff_density_max 0.733
_refine_diff_density_min -0.715
_refine_diff_density_rms 0.083
_refine_ls_abs_structure_details 'Flack H D (1983), Acta Cryst. A39, 876-881'
_refine_ls_abs_structure_Flack 0.02(2)
_refine_ls_extinction_method none
_refine_ls_goodness_of_fit_ref 1.032
_refine_ls_hydrogen_treatment constr
_refine_ls_matrix_type full
_refine_ls_number_parameters 223
_refine_ls_number_reflns 4371
_refine_ls_number_restraints 1
_refine_ls_restrained_S_all 1.032
_refine_ls_R_factor_all 0.0452
_refine_ls_R_factor_gt 0.0426
_refine_ls_shift/su_max 0.001
_refine_ls_shift/su_mean 0.000
_refine_ls_structure_factor_coef Fsqd
_refine_ls_weighting_details 'calc w=1/[\s^2^(Fo^2^)+(0.0482P)^2^+0.5735P] where P=(Fo^2^+2Fc^2^)/3'
_refine_ls_weighting_scheme calc
_refine_ls_wR_factor_gt 0.0902
_refine_ls_wR_factor_ref 0.0922
_reflns_number_gt 4242
_reflns_number_total 4371
_reflns_threshold_expression >2sigma(I)
_cod_data_source_file ic700459d-file001_5.cif
_cod_data_source_block FO3039
_cod_database_code 4308299

loop_
_symmetry_equiv_pos_as_xyz
'x, y, z'
'-x, y, -z'
'x+1/2, y+1/2, z'
'-x+1/2, y+1/2, -z'

loop_
_atom_site_label
_atom_site_type_symbol
_atom_site_fract_x
_atom_site_fract_y
_atom_site_fract_z
_atom_site_U_iso_or_equiv
_atom_site_adp_type
_atom_site_occupancy
_atom_site_symmetry_multiplicity
_atom_site_calc_flag
_atom_site_refinement_flags
_atom_site_disorder_assembly
_atom_site_disorder_group
Ba Ba -1.0000 -0.8067 0.0000 0.02869(10) Uani 1 2 d S . .
O1 O -0.91620(16) -0.8729(3) -0.2113(4) 0.0434(8) Uani 1 1 d . . .
O2 O -0.9235(2) -0.6231(3) -0.0699(4) 0.0512(9) Uani 1 1 d . . .
N1 N -0.91088(18) -0.9185(3) 0.1832(4) 0.0314(8) Uani 1 1 d . . .
C1 C -0.8821(2) -1.0227(4) 0.1779(5) 0.0311(9) Uani 1 1 d . . .
C2 C -0.9066(3) -1.0980(5) 0.0672(7) 0.0461(13) Uani 1 1 d . . .
H2A H -0.9392 -1.0719 -0.0058 0.055 Uiso 1 1 calc R . .
C3 C -0.8848(3) -1.2075(4) 0.0614(6) 0.0511(14) Uani 1 1 d . . .
H3A H -0.9028 -1.2549 -0.0147 0.061 Uiso 1 1 calc R . .
C4 C -0.8366(3) -1.2499(5) 0.1653(6) 0.0508(13) Uani 1 1 d . . .
H4A H -0.8215 -1.3254 0.1611 0.061 Uiso 1 1 calc R . .
C5 C -0.8115(3) -1.1785(4) 0.2748(6) 0.0421(11) Uani 1 1 d . . .
H5A H -0.7787 -1.2059 0.3468 0.050 Uiso 1 1 calc R . .
C6 C -0.8329(2) -1.0688(4) 0.2819(5) 0.0345(10) Uani 1 1 d . . .
H6A H -0.8142 -1.0224 0.3585 0.041 Uiso 1 1 calc R . .
C7 C -0.8791(2) -0.8328(3) 0.2639(5) 0.0306(12) Uani 1 1 d . . .
C8 C -0.9203(2) -0.7536(4) 0.3313(5) 0.0335(10) Uani 1 1 d . . .
H8A H -0.9684 -0.7648 0.3284 0.040 Uiso 1 1 calc R . .
C9 C -0.8924(3) -0.6596(4) 0.4018(5) 0.0408(11) Uani 1 1 d . . .
H9A H -0.9218 -0.6075 0.4447 0.049 Uiso 1 1 calc R . .
C10 C -0.8230(3) -0.6407(4) 0.4107(6) 0.0458(12) Uani 1 1 d . . .
H10A H -0.8040 -0.5768 0.4598 0.055 Uiso 1 1 calc R . .
C11 C -0.7812(3) -0.7186(5) 0.3452(6) 0.0442(12) Uani 1 1 d . . .
H11A H -0.7331 -0.7064 0.3495 0.053 Uiso 1 1 calc R . .
C12 C -0.8078(2) -0.8127(10) 0.2741(4) 0.0371(10) Uani 1 1 d . . .
H12A H -0.7778 -0.8643 0.2318 0.045 Uiso 1 1 calc R . .
C13 C -0.8423(3) -0.8659(6) -0.1844(7) 0.0614(16) Uani 1 1 d . . .
H13A H -0.8290 -0.8874 -0.0825 0.074 Uiso 1 1 calc R . .
H13B H -0.8264 -0.7884 -0.2007 0.074 Uiso 1 1 calc R . .
C14 C -0.8114(3) -0.9443(6) -0.2877(9) 0.0686(19) Uani 1 1 d . . .
H14A H -0.7704 -0.9817 -0.2413 0.082 Uiso 1 1 calc R . .
H14B H -0.7984 -0.9045 -0.3763 0.082 Uiso 1 1 calc R . .
C15 C -0.8686(3) -1.0283(5) -0.3238(7) 0.0504(13) Uani 1 1 d . . .
H15A H -0.8637 -1.0639 -0.4199 0.060 Uiso 1 1 calc R . .
H15B H -0.8700 -1.0872 -0.2481 0.060 Uiso 1 1 calc R . .
C16 C -0.9305(3) -0.9540(5) -0.3253(6) 0.0488(13) Uani 1 1 d . . .
H16A H -0.9381 -0.9164 -0.4210 0.059 Uiso 1 1 calc R . .
H16B H -0.9718 -0.9982 -0.3062 0.059 Uiso 1 1 calc R . .
C17 C -0.9241(4) -0.5739(8) -0.2112(9) 0.092(3) Uani 1 1 d . . .
H17A H -0.9670 -0.5311 -0.2317 0.111 Uiso 1 1 calc R . .
H17B H -0.9213 -0.6329 -0.2863 0.111 Uiso 1 1 calc R . .
C18 C -0.8639(4) -0.4979(6) -0.2136(7) 0.0683(19) Uani 1 1 d . . .
H18A H -0.8790 -0.4188 -0.2220 0.082 Uiso 1 1 calc R . .
H18B H -0.8363 -0.5159 -0.2971 0.082 Uiso 1 1 calc R . .
C19 C -0.8231(3) -0.5170(5) -0.0720(6) 0.0545(15) Uani 1 1 d . . .
H19A H -0.8029 -0.4461 -0.0332 0.065 Uiso 1 1 calc R . .
H19B H -0.7859 -0.5720 -0.0838 0.065 Uiso 1 1 calc R . .
C20 C -0.8754(4) -0.5624(6) 0.0265(7) 0.0628(18) Uani 1 1 d . . .
H20A H -0.8537 -0.6128 0.1013 0.075 Uiso 1 1 calc R . .
H20B H -0.8986 -0.5006 0.0758 0.075 Uiso 1 1 calc R . .
O3 O -1.0000 -1.4239(6) -0.5000 0.0722(18) Uiso 1 2 d S . .
C21 C -0.9545(4) -1.3557(6) -0.5728(9) 0.077(2) Uiso 1 1 d . . .
H21A H -0.9462 -1.3881 -0.6693 0.092 Uiso 1 1 calc R . .
H21B H -0.9101 -1.3500 -0.5152 0.092 Uiso 1 1 calc R . .
C22 C -0.9857(5) -1.2464(8) -0.5901(10) 0.086(2) Uiso 1 1 d . . .
H22A H -1.0238 -1.2445 -0.6664 0.103 Uiso 1 1 calc R . .
H22B H -0.9522 -1.1862 -0.6067 0.103 Uiso 1 1 calc R . .

loop_
_atom_site_aniso_label
_atom_site_aniso_U_11
_atom_site_aniso_U_22
_atom_site_aniso_U_33
_atom_site_aniso_U_23
_atom_site_aniso_U_13
_atom_site_aniso_U_12
Ba 0.02379(15) 0.02703(15) 0.03510(17) 0.000 0.00078(10) 0.000
O1 0.0295(17) 0.048(2) 0.053(2) -0.0140(16) 0.0055(15) 0.0021(14)
O2 0.062(2) 0.044(2) 0.048(2) 0.0057(16) 0.0078(18) -0.0192(17)
N1 0.0277(19) 0.0287(19) 0.037(2) -0.0048(15) -0.0018(16) 0.0038(14)
C1 0.023(2) 0.036(2) 0.035(2) 0.0001(18) 0.0038(18) -0.0011(17)
C2 0.048(3) 0.039(3) 0.050(3) -0.005(2) -0.006(3) 0.004(2)
C3 0.066(4) 0.039(3) 0.047(3) -0.011(2) -0.008(3) 0.006(2)
C4 0.057(3) 0.033(3) 0.061(4) -0.003(2) 0.000(3) 0.010(2)
C5 0.039(3) 0.041(3) 0.046(3) 0.008(2) -0.001(2) 0.005(2)
C6 0.034(2) 0.039(2) 0.031(2) 0.0031(19) 0.0044(19) 0.0027(19)
C7 0.034(2) 0.032(4) 0.025(2) 0.0019(15) -0.0019(16) 0.0000(16)
C8 0.034(2) 0.035(2) 0.031(2) -0.0018(19) 0.001(2) -0.0015(19)
C9 0.051(3) 0.041(3) 0.030(3) -0.005(2) 0.004(2) -0.001(2)
C10 0.051(3) 0.045(3) 0.041(3) -0.008(2) -0.002(2) -0.014(2)
C11 0.036(3) 0.054(3) 0.042(3) 0.003(2) 0.000(2) -0.011(2)
C12 0.0303(17) 0.041(3) 0.040(2) 0.000(4) 0.0006(15) -0.004(4)
C13 0.033(3) 0.076(4) 0.075(4) -0.024(3) 0.009(3) -0.001(3)
C14 0.040(3) 0.079(5) 0.088(5) -0.031(4) 0.009(3) 0.004(3)
C15 0.049(3) 0.045(3) 0.058(3) -0.016(2) 0.010(3) 0.008(2)
C16 0.046(3) 0.051(3) 0.049(3) -0.012(2) 0.002(2) 0.008(2)
C17 0.084(5) 0.101(6) 0.086(6) 0.046(5) -0.030(4) -0.039(5)
C18 0.086(5) 0.071(4) 0.048(4) 0.005(3) 0.011(3) -0.037(4)
C19 0.054(3) 0.063(4) 0.047(3) -0.012(3) 0.010(3) -0.023(3)
C20 0.086(5) 0.060(4) 0.043(3) -0.005(3) 0.004(3) -0.036(4)

loop_
_atom_type_symbol
_atom_type_description
_atom_type_scat_dispersion_real
_atom_type_scat_dispersion_imag
_atom_type_scat_source
C C 0.0033 0.0016 'International Tables Vol C Tables 4.2.6.8 and 6.1.1.4'
H H 0.0000 0.0000 'International Tables Vol C Tables 4.2.6.8 and 6.1.1.4'
N N 0.0061 0.0033 'International Tables Vol C Tables 4.2.6.8 and 6.1.1.4'
O O 0.0106 0.0060 'International Tables Vol C Tables 4.2.6.8 and 6.1.1.4'
Ba Ba -0.3244 2.2819 'International Tables Vol C Tables 4.2.6.8 and 6.1.1.4'

loop_
_geom_angle_atom_site_label_1
_geom_angle_atom_site_label_2
_geom_angle_atom_site_label_3
_geom_angle
_geom_angle_site_symmetry_1
_geom_angle_site_symmetry_3
_geom_angle_publ_flag
N1 Ba N1 120.78(15) 2_355 . ?
N1 Ba O1 84.72(11) 2_355 2_355 ?
N1 Ba O1 78.87(11) . 2_355 ?
N1 Ba O1 78.87(11) 2_355 . ?
N1 Ba O1 84.72(11) . . ?
O1 Ba O1 146.46(15) 2_355 . ?
N1 Ba O2 101.50(12) 2_355 2_355 ?
N1 Ba O2 125.96(11) . 2_355 ?
O1 Ba O2 72.83(11) 2_355 2_355 ?
O1 Ba O2 138.99(11) . 2_355 ?
N1 Ba O2 125.96(11) 2_355 . ?
N1 Ba O2 101.50(12) . . ?
O1 Ba O2 138.99(11) 2_355 . ?
O1 Ba O2 72.83(11) . . ?
O2 Ba O2 74.52(17) 2_355 . ?
N1 Ba C7 144.93(10) 2_355 . ?
N1 Ba C7 24.26(10) . . ?
O1 Ba C7 83.36(11) 2_355 . ?
O1 Ba C7 93.50(11) . . ?
O2 Ba C7 106.20(11) 2_355 . ?
O2 Ba C7 82.59(11) . . ?
N1 Ba C7 24.26(10) 2_355 2_355 ?
N1 Ba C7 144.93(10) . 2_355 ?
O1 Ba C7 93.50(11) 2_355 2_355 ?
O1 Ba C7 83.36(11) . 2_355 ?
O2 Ba C7 82.59(11) 2_355 2_355 ?
O2 Ba C7 106.20(11) . 2_355 ?
C7 Ba C7 169.18(13) . 2_355 ?
N1 Ba C8 153.48(11) 2_355 . ?
N1 Ba C8 44.76(11) . . ?
O1 Ba C8 71.26(11) 2_355 . ?
O1 Ba C8 115.41(11) . . ?
O2 Ba C8 82.40(11) 2_355 . ?
O2 Ba C8 80.49(11) . . ?
C7 Ba C8 24.29(10) . . ?
C7 Ba C8 161.22(11) 2_355 . ?
N1 Ba C8 44.76(11) 2_355 2_355 ?
N1 Ba C8 153.48(11) . 2_355 ?
O1 Ba C8 115.41(11) 2_355 2_355 ?
O1 Ba C8 71.26(11) . 2_355 ?
O2 Ba C8 80.49(11) 2_355 2_355 ?
O2 Ba C8 82.40(11) . 2_355 ?
C7 Ba C8 161.22(10) . 2_355 ?
C7 Ba C8 24.29(10) 2_355 2_355 ?
C8 Ba C8 158.46(16) . 2_355 ?
C16 O1 C13 107.9(4) . . ?
C16 O1 Ba 127.8(3) . . ?
C13 O1 Ba 119.8(3) . . ?
C17 O2 C20 108.6(5) . . ?
C17 O2 Ba 124.6(4) . . ?
C20 O2 Ba 126.8(3) . . ?
C1 N1 C7 121.2(4) . . ?
C1 N1 Ba 132.7(3) . . ?
C7 N1 Ba 102.7(2) . . ?
N1 C1 C2 118.7(4) . . ?
N1 C1 C6 126.1(4) . . ?
C2 C1 C6 114.9(4) . . ?
C3 C2 C1 122.5(5) . . ?
C2 C3 C4 121.1(5) . . ?
C5 C4 C3 118.0(5) . . ?
C6 C5 C4 121.5(5) . . ?
C5 C6 C1 122.0(5) . . ?
N1 C7 C8 118.7(4) . . ?
N1 C7 C12 124.5(5) . . ?
C8 C7 C12 116.6(5) . . ?
N1 C7 Ba 53.1(2) . . ?
C8 C7 Ba 81.8(3) . . ?
C12 C7 Ba 133.9(3) . . ?
C9 C8 C7 121.8(4) . . ?
C9 C8 Ba 135.6(3) . . ?
C7 C8 Ba 74.0(2) . . ?
C10 C9 C8 121.2(5) . . ?
C9 C10 C11 117.9(5) . . ?
C12 C11 C10 122.0(5) . . ?
C11 C12 C7 120.5(7) . . ?
O1 C13 C14 107.2(5) . . ?
C13 C14 C15 103.3(5) . . ?
C16 C15 C14 101.3(5) . . ?
O1 C16 C15 105.6(4) . . ?
O2 C17 C18 107.7(6) . . ?
C17 C18 C19 105.8(5) . . ?
C18 C19 C20 103.3(5) . . ?
O2 C20 C19 104.6(5) . . ?
C21 O3 C21 109.4(8) 2_354 . ?
O3 C21 C22 107.4(7) . . ?
C21 C22 C22 93.0(6) . 2_354 ?

loop_
_geom_bond_atom_site_label_1
_geom_bond_atom_site_label_2
_geom_bond_distance
_geom_bond_site_symmetry_2
_geom_bond_publ_flag
Ba N1 2.698(4) 2_355 ?
Ba N1 2.698(4) . ?
Ba O1 2.736(3) 2_355 ?
Ba O1 2.736(3) . ?
Ba O2 2.752(3) 2_355 ?
Ba O2 2.752(3) . ?
Ba C7 3.293(4) . ?
Ba C7 3.293(4) 2_355 ?
Ba C8 3.391(5) . ?
Ba C8 3.391(5) 2_355 ?
O1 C16 1.441(6) . ?
O1 C13 1.453(6) . ?
O2 C17 1.425(8) . ?
O2 C20 1.445(7) . ?
N1 C1 1.367(6) . ?
N1 C7 1.387(5) . ?
C1 C2 1.417(7) . ?
C1 C6 1.423(6) . ?
C2 C3 1.376(8) . ?
C3 C4 1.393(8) . ?
C4 C5 1.385(8) . ?
C5 C6 1.378(7) . ?
C7 C8 1.410(6) . ?
C7 C12 1.414(6) . ?
C8 C9 1.389(7) . ?
C9 C10 1.374(7) . ?
C10 C11 1.398(8) . ?
C11 C12 1.384(11) . ?
C13 C14 1.488(8) . ?
C14 C15 1.522(8) . ?
C15 C16 1.501(7) . ?
C17 C18 1.487(9) . ?
C18 C19 1.502(9) . ?
C19 C20 1.509(8) . ?
O3 C21 1.406(9) 2_354 ?
O3 C21 1.406(9) . ?
C21 C22 1.445(10) . ?
C22 C22 1.781(18) 2_354 ?
